data_7703648
loop_
_publ_author_name
'Shiga, Takuya'
'Kumamaru, Rina'
'Newton, Graham N.'
'Oshio, Hiroki'

_publ_section_title
;
 Heteroleptic iron(ii) complexes with naphthoquinone-type ligands.
;
_journal_issue 5
_journal_name_full 'Dalton transactions (Cambridge, England : 2003)'
_journal_page_first 1485
_journal_page_last 1491
_journal_paper_doi 10.1039/c9dt03946e
_journal_volume 49
_journal_year 2020
_chemical_formula_moiety 'C34 H24 Fe N8 O4, 2(C4 H8 O2), C3 H7 N O '
_chemical_formula_sum 'C45 H47 Fe N9 O9'
_chemical_formula_weight 913.76
_space_group_crystal_system triclinic
_space_group_IT_number 2
_space_group_name_Hall '-P 1'
_space_group_name_H-M_alt 'P -1'
_atom_sites_solution_hydrogens geom
_audit_creation_method SHELXL-2016/6
_audit_update_record
;
2019-09-30 deposited with the CCDC.	2019-12-27 downloaded from the CCDC.
;
_cell_angle_alpha 101.544(4)
_cell_angle_beta 100.791(4)
_cell_angle_gamma 100.566(4)
_cell_formula_units_Z 2
_cell_length_a 11.088(3)
_cell_length_b 12.398(3)
_cell_length_c 16.239(4)
_cell_measurement_reflns_used 1089
_cell_measurement_temperature 100(2)
_cell_measurement_theta_max 22.01
_cell_measurement_theta_min 2.57
_cell_volume 2091.2(9)
_computing_cell_refinement 'Bruker SAINT'
_computing_data_collection 'Bruker APEX2'
_computing_data_reduction 'Bruker SAINT'
_computing_molecular_graphics 'Bruker SHELXTL'
_computing_publication_material 'Bruker SHELXTL'
_computing_structure_refinement 'SHELXL-2014 (Sheldrick 2014)'
_computing_structure_solution 'SHELXS-97 (Sheldrick 2008)'
_diffrn_ambient_temperature 100(2)
_diffrn_detector_area_resol_mean 8.366
_diffrn_measured_fraction_theta_full 0.985
_diffrn_measured_fraction_theta_max 0.985
_diffrn_measurement_device_type 'Bruker APEX-II CCD'
_diffrn_measurement_method '\f and \w scans'
_diffrn_radiation_type MoK\a
_diffrn_radiation_wavelength 0.71073
_diffrn_reflns_av_R_equivalents 0.0631
_diffrn_reflns_av_unetI/netI 0.1429
_diffrn_reflns_Laue_measured_fraction_full 0.985
_diffrn_reflns_Laue_measured_fraction_max 0.985
_diffrn_reflns_limit_h_max 11
_diffrn_reflns_limit_h_min -13
_diffrn_reflns_limit_k_max 14
_diffrn_reflns_limit_k_min -13
_diffrn_reflns_limit_l_max 16
_diffrn_reflns_limit_l_min -19
_diffrn_reflns_number 10032
_diffrn_reflns_point_group_measured_fraction_full 0.985
_diffrn_reflns_point_group_measured_fraction_max 0.985
_diffrn_reflns_theta_full 24.808
_diffrn_reflns_theta_max 24.808
_diffrn_reflns_theta_min 1.316
_diffrn_source 'fine-focus sealed tube'
_exptl_absorpt_coefficient_mu 0.431
_exptl_absorpt_correction_T_max 0.7451
_exptl_absorpt_correction_T_min 0.4779
_exptl_absorpt_correction_type empirical
_exptl_absorpt_process_details SADABS
_exptl_crystal_colour 'dark green'
_exptl_crystal_density_diffrn 1.451
_exptl_crystal_density_method 'not measured'
_exptl_crystal_description plates
_exptl_crystal_F_000 956
_exptl_crystal_size_max 0.200
_exptl_crystal_size_mid 0.150
_exptl_crystal_size_min 0.120
_refine_diff_density_max 1.106
_refine_diff_density_min -0.827
_refine_diff_density_rms 0.095
_refine_ls_extinction_method none
_refine_ls_goodness_of_fit_ref 1.067
_refine_ls_hydrogen_treatment constr
_refine_ls_matrix_type full
_refine_ls_number_parameters 579
_refine_ls_number_reflns 7103
_refine_ls_number_restraints 5
_refine_ls_restrained_S_all 1.066
_refine_ls_R_factor_all 0.1474
_refine_ls_R_factor_gt 0.0770
_refine_ls_shift/su_max 0.045
_refine_ls_shift/su_mean 0.000
_refine_ls_structure_factor_coef Fsqd
_refine_ls_weighting_details 'w=1/[\s^2^(Fo^2^)+(0.1000P)^2^] where P=(Fo^2^+2Fc^2^)/3'
_refine_ls_weighting_scheme calc
_refine_ls_wR_factor_gt 0.1762
_refine_ls_wR_factor_ref 0.2193
_reflns_Friedel_coverage 0.000
_reflns_number_gt 4185
_reflns_number_total 7103
_reflns_threshold_expression 'I > 2\s(I)'
_cod_data_source_file c9dt03946e2.cif
_cod_data_source_block Comp1_100K
_cod_original_cell_volume 2091.3(8)
_cod_database_code 7703648
_shelx_shelxl_version_number 2016/6
_shelx_space_group_comment
;
The symmetry employed for this shelxl refinement is uniquely defined
by the following loop, which should always be used as a source of
symmetry information in preference to the above space-group names.
They are only intended as comments.
;
_shelx_estimated_absorpt_t_min 0.919
_shelx_estimated_absorpt_t_max 0.950

loop_
_space_group_symop_operation_xyz
'x, y, z'
'-x, -y, -z'

loop_
_atom_site_label
_atom_site_type_symbol
_atom_site_fract_x
_atom_site_fract_y
_atom_site_fract_z
_atom_site_U_iso_or_equiv
_atom_site_adp_type
_atom_site_occupancy
_atom_site_site_symmetry_order
_atom_site_calc_flag
_atom_site_refinement_flags_posn
_atom_site_refinement_flags_adp
_atom_site_refinement_flags_occupancy
_atom_site_disorder_assembly
_atom_site_disorder_group
Fe1 Fe 0.76962(7) 0.74987(7) 0.51298(6) 0.0187(3) Uani 1 1 d . . . . .
N4 N 0.8382(4) 0.8770(4) 0.6166(3) 0.0205(11) Uani 1 1 d . . . . .
N7 N 0.9437(4) 0.7224(4) 0.5201(3) 0.0221(12) Uani 1 1 d . . . . .
H7A H 0.999497 0.788538 0.525617 0.027 Uiso 1 1 calc R U . . .
H7B H 0.967097 0.695480 0.567389 0.027 Uiso 1 1 calc R U . . .
N1 N 0.5913(4) 0.7663(4) 0.4998(3) 0.0206(12) Uani 1 1 d . . . . .
O1 O 0.9688(3) 0.5986(3) 0.6517(3) 0.0288(11) Uani 1 1 d . . . . .
O2 O 0.5382(4) 0.3811(4) 0.7188(3) 0.0387(12) Uani 1 1 d . . . . .
N5 N 0.8079(4) 0.8728(4) 0.4521(3) 0.0191(11) Uani 1 1 d . . . . .
N2 N 0.7124(4) 0.6406(4) 0.5821(3) 0.0205(12) Uani 1 1 d . . . . .
C6 C 0.5860(5) 0.6263(5) 0.5773(4) 0.0169(13) Uani 1 1 d . . . . .
C5 C 0.5171(5) 0.6950(5) 0.5329(4) 0.0184(13) Uani 1 1 d . . . . .
C7 C 0.7457(5) 0.5697(5) 0.6335(4) 0.0187(13) Uani 1 1 d . . . . .
C3 C 0.3353(5) 0.7657(5) 0.4896(4) 0.0241(15) Uani 1 1 d . . . . .
H3 H 0.248837 0.765916 0.486109 0.029 Uiso 1 1 calc R U . . .
C15 C 0.8735(5) 0.4745(5) 0.7271(4) 0.0227(14) Uani 1 1 d . . . . .
C9 C 0.6352(5) 0.4334(5) 0.7066(4) 0.0278(15) Uani 1 1 d . . . . .
C8 C 0.6374(5) 0.5159(5) 0.6544(4) 0.0224(14) Uani 1 1 d . . . . .
C2 C 0.4093(5) 0.8384(5) 0.4549(4) 0.0279(16) Uani 1 1 d . . . . .
H2 H 0.373964 0.889775 0.427102 0.033 Uiso 1 1 calc R U . . .
C1 C 0.5352(5) 0.8365(5) 0.4606(4) 0.0260(15) Uani 1 1 d . . . . .
H1 H 0.584144 0.886728 0.435773 0.031 Uiso 1 1 calc R U . . .
C4 C 0.3908(5) 0.6929(5) 0.5294(4) 0.0244(15) Uani 1 1 d . . . . .
H4 H 0.343053 0.641791 0.554211 0.029 Uiso 1 1 calc R U . . .
C16 C 0.8703(5) 0.5522(5) 0.6673(4) 0.0253(15) Uani 1 1 d . . . . .
C10 C 0.7626(5) 0.4177(5) 0.7458(4) 0.0283(16) Uani 1 1 d . . . . .
C14 C 0.9901(6) 0.4583(5) 0.7664(4) 0.0304(16) Uani 1 1 d . . . . .
H14 H 1.064922 0.494400 0.753271 0.036 Uiso 1 1 calc R U . . .
C13 C 0.9975(6) 0.3906(6) 0.8238(5) 0.0369(18) Uani 1 1 d . . . . .
H13 H 1.077319 0.381019 0.850637 0.044 Uiso 1 1 calc R U . . .
C12 C 0.8887(6) 0.3361(6) 0.8426(5) 0.0370(18) Uani 1 1 d . . . . .
H12 H 0.893859 0.289225 0.882161 0.044 Uiso 1 1 calc R U . . .
C11 C 0.7729(6) 0.3504(5) 0.8036(5) 0.0342(17) Uani 1 1 d . . . . .
H11 H 0.698827 0.313031 0.816830 0.041 Uiso 1 1 calc R U . . .
C23 C 0.7856(5) 0.9021(5) 0.3732(4) 0.0211(14) Uani 1 1 d . . . . .
C24 C 0.8115(5) 1.0198(5) 0.3902(4) 0.0211(14) Uani 1 1 d . . . . .
C22 C 0.8460(4) 0.9764(5) 0.5098(4) 0.0179(14) Uani 1 1 d . . . . .
C25 C 0.7893(5) 1.0815(5) 0.3221(4) 0.0273(16) Uani 1 1 d . . . . .
C17 C 0.8609(5) 0.8711(5) 0.6990(4) 0.0246(15) Uani 1 1 d . . . . .
H17 H 0.841532 0.799003 0.711360 0.030 Uiso 1 1 calc R U . . .
C27 C 0.7009(5) 1.0605(6) 0.1675(4) 0.0344(17) Uani 1 1 d . . . . .
H27 H 0.715736 1.140610 0.178676 0.041 Uiso 1 1 calc R U . . .
C32 C 0.7497(5) 0.8294(5) 0.2869(4) 0.0249(15) Uani 1 1 d . . . . .
C19 C 0.9419(5) 1.0721(5) 0.7501(4) 0.0274(15) Uani 1 1 d . . . . .
H19 H 0.976767 1.138034 0.795723 0.033 Uiso 1 1 calc R U . . .
C20 C 0.9201(5) 1.0788(5) 0.6658(4) 0.0244(15) Uani 1 1 d . . . . .
H20 H 0.939026 1.150032 0.651963 0.029 Uiso 1 1 calc R U . . .
C31 C 0.7145(5) 0.8902(5) 0.2167(4) 0.0289(16) Uani 1 1 d . . . . .
C26 C 0.7351(5) 1.0085(5) 0.2333(4) 0.0267(15) Uani 1 1 d . . . . .
C21 C 0.8706(5) 0.9814(5) 0.6010(4) 0.0206(14) Uani 1 1 d . . . . .
C30 C 0.6581(5) 0.8252(6) 0.1334(4) 0.0336(17) Uani 1 1 d . . . . .
H30 H 0.644041 0.745163 0.121432 0.040 Uiso 1 1 calc R U . . .
C18 C 0.9115(5) 0.9653(5) 0.7675(4) 0.0293(15) Uani 1 1 d . . . . .
H18 H 0.925304 0.957695 0.825335 0.035 Uiso 1 1 calc R U . . .
C29 C 0.6226(6) 0.8772(7) 0.0679(5) 0.047(2) Uani 1 1 d . . . . .
H29 H 0.583025 0.832431 0.011218 0.056 Uiso 1 1 calc R U . . .
C28 C 0.6442(6) 0.9934(7) 0.0842(5) 0.0437(19) Uani 1 1 d . . . . .
H28 H 0.620284 1.028138 0.038539 0.052 Uiso 1 1 calc R U . . .
N3 N 0.5351(4) 0.5520(4) 0.6186(3) 0.0223(12) Uani 1 1 d . . . . .
N6 N 0.8507(4) 1.0675(4) 0.4750(3) 0.0231(12) Uani 1 1 d . . . . .
O3 O 0.7480(4) 0.7284(4) 0.2681(3) 0.0302(11) Uani 1 1 d . . . . .
O4 O 0.8094(4) 1.1850(4) 0.3376(3) 0.0386(13) Uani 1 1 d . . . . .
N8 N 0.7212(4) 0.6186(4) 0.4082(3) 0.0227(12) Uani 1 1 d . . . . .
H8A H 0.645141 0.574001 0.406019 0.027 Uiso 1 1 calc R U . . .
H8B H 0.715493 0.644112 0.359139 0.027 Uiso 1 1 calc R U . . .
C33 C 0.9458(5) 0.6395(5) 0.4412(4) 0.0234(14) Uani 1 1 d . . . . .
H33A H 1.016335 0.601844 0.452916 0.028 Uiso 1 1 calc R U . . .
H33B H 0.956507 0.677741 0.394207 0.028 Uiso 1 1 calc R U . . .
C34 C 0.8205(5) 0.5537(5) 0.4158(4) 0.0260(15) Uani 1 1 d . . . . .
H34A H 0.812817 0.500024 0.359974 0.031 Uiso 1 1 calc R U . . .
H34B H 0.813178 0.510358 0.460337 0.031 Uiso 1 1 calc R U . . .
O5 O 0.5937(5) 0.3047(4) 0.1177(4) 0.0554(15) Uani 1 1 d . . . . .
O6 O 0.6578(5) 0.5150(4) 0.0738(4) 0.0544(15) Uani 1 1 d . . . . .
C36 C 0.5687(7) 0.4938(6) 0.1240(5) 0.049(2) Uani 1 1 d . . . . .
H36A H 0.483180 0.465817 0.085575 0.059 Uiso 1 1 calc R U . . .
H36B H 0.569893 0.565343 0.164673 0.059 Uiso 1 1 calc R U . . .
C37 C 0.6602(9) 0.4103(7) 0.0185(6) 0.065(2) Uani 1 1 d . . . . .
H37A H 0.727728 0.423714 -0.012969 0.078 Uiso 1 1 calc R U . . .
H37B H 0.578825 0.381235 -0.024785 0.078 Uiso 1 1 calc R U . . .
C35 C 0.5961(7) 0.4094(7) 0.1734(6) 0.057(2) Uani 1 1 d . . . . .
H35A H 0.680264 0.438661 0.213515 0.068 Uiso 1 1 calc R U . . .
H35B H 0.532844 0.397434 0.208338 0.068 Uiso 1 1 calc R U . . .
C38 C 0.6828(8) 0.3229(8) 0.0678(7) 0.071(3) Uani 1 1 d . . . . .
H38A H 0.678587 0.250855 0.026757 0.085 Uiso 1 1 calc R U . . .
H38B H 0.768440 0.347907 0.106239 0.085 Uiso 1 1 calc R U . . .
O7 O 0.1259(4) 0.2745(4) 0.1577(3) 0.0451(13) Uani 1 1 d . . . . .
O8 O 0.0200(8) 0.2083(7) -0.0216(4) 0.104(3) Uani 1 1 d . . . . .
C42 C -0.0061(6) 0.2468(7) 0.1224(5) 0.053(2) Uani 1 1 d . . . . .
H42A H -0.034133 0.316514 0.115451 0.063 Uiso 1 1 calc R U . . .
H42B H -0.050059 0.215329 0.163127 0.063 Uiso 1 1 calc R U . . .
C39 C 0.1860(8) 0.3190(9) 0.0986(6) 0.069(3) Uani 1 1 d . . . . .
H39A H 0.278474 0.337373 0.121718 0.082 Uiso 1 1 calc R U . . .
H39B H 0.160719 0.390089 0.092553 0.082 Uiso 1 1 calc R U . . .
C41 C -0.0420(9) 0.1630(8) 0.0370(6) 0.076(3) Uani 1 1 d . . . . .
H41A H -0.017405 0.091811 0.043776 0.091 Uiso 1 1 calc R U . . .
H41B H -0.134471 0.145698 0.014264 0.091 Uiso 1 1 calc R U . . .
C40 C 0.1544(10) 0.2402(11) 0.0137(7) 0.108(5) Uani 1 1 d . . . . .
H40A H 0.196260 0.276050 -0.026076 0.130 Uiso 1 1 calc R U . . .
H40B H 0.186351 0.171750 0.018674 0.130 Uiso 1 1 calc R U . . .
N9 N 0.4044(5) 0.0415(3) 0.2193(2) 0.0421(16) Uani 1 1 d D . . . .
C43 C 0.3515(9) -0.0215(2) 0.1422(2) 0.206(11) Uani 1 1 d D . . . .
H46 H 0.336436 0.021061 0.100238 0.247 Uiso 1 1 calc DR U . . .
O9 O 0.3177(5) -0.1217(3) 0.1124(3) 0.0698(18) Uani 1 1 d D . . . .
C45 C 0.4322(9) 0.0064(8) 0.2887(3) 0.168(8) Uani 1 1 d D . . . .
H45A H 0.396929 0.045900 0.333664 0.252 Uiso 1 1 calc R U . . .
H45B H 0.524118 0.021714 0.308839 0.252 Uiso 1 1 calc R U . . .
H45C H 0.396769 -0.075190 0.276264 0.252 Uiso 1 1 calc R U . . .
C44 C 0.4280(12) 0.1519(5) 0.2206(7) 0.234(12) Uani 1 1 d . . . . .
H44A H 0.379315 0.162964 0.167290 0.352 Uiso 1 1 calc DR U . . .
H44B H 0.518224 0.179668 0.225136 0.352 Uiso 1 1 calc R U . . .
H44C H 0.403816 0.193840 0.270443 0.352 Uiso 1 1 calc R U . . .

loop_
_atom_site_aniso_label
_atom_site_aniso_U_11
_atom_site_aniso_U_22
_atom_site_aniso_U_33
_atom_site_aniso_U_23
_atom_site_aniso_U_13
_atom_site_aniso_U_12
Fe1 0.0135(4) 0.0170(5) 0.0260(6) 0.0081(4) 0.0014(3) 0.0048(3)
N4 0.018(2) 0.021(3) 0.023(3) 0.007(2) 0.001(2) 0.006(2)
N7 0.019(2) 0.020(3) 0.028(3) 0.010(3) 0.003(2) 0.004(2)
N1 0.017(2) 0.015(3) 0.030(3) 0.010(2) 0.001(2) 0.0036(19)
O1 0.017(2) 0.032(3) 0.046(3) 0.023(2) 0.0133(19) 0.0081(18)
O2 0.032(2) 0.035(3) 0.057(3) 0.024(3) 0.014(2) 0.008(2)
N5 0.012(2) 0.020(3) 0.024(3) 0.005(2) 0.000(2) 0.0029(19)
N2 0.012(2) 0.018(3) 0.029(3) 0.005(2) -0.001(2) 0.0007(19)
C6 0.017(3) 0.012(3) 0.018(3) 0.000(3) 0.003(2) 0.002(2)
C5 0.018(3) 0.016(3) 0.023(4) 0.006(3) 0.006(2) 0.008(2)
C7 0.020(3) 0.017(3) 0.020(4) 0.008(3) 0.000(2) 0.010(2)
C3 0.017(3) 0.020(3) 0.035(4) 0.003(3) 0.006(3) 0.007(2)
C15 0.026(3) 0.024(3) 0.021(4) 0.010(3) 0.005(3) 0.008(3)
C9 0.023(3) 0.026(4) 0.040(4) 0.012(3) 0.012(3) 0.010(3)
C8 0.021(3) 0.019(3) 0.030(4) 0.008(3) 0.009(3) 0.004(2)
C2 0.025(3) 0.023(4) 0.039(4) 0.013(3) 0.005(3) 0.011(3)
C1 0.020(3) 0.028(4) 0.033(4) 0.012(3) 0.003(3) 0.009(3)
C4 0.019(3) 0.021(3) 0.031(4) 0.003(3) 0.004(3) 0.002(2)
C16 0.024(3) 0.026(4) 0.026(4) 0.005(3) 0.004(3) 0.009(3)
C10 0.029(3) 0.026(4) 0.035(4) 0.012(3) 0.006(3) 0.013(3)
C14 0.031(3) 0.031(4) 0.034(4) 0.015(3) 0.006(3) 0.012(3)
C13 0.042(4) 0.041(4) 0.039(5) 0.020(4) 0.008(3) 0.027(3)
C12 0.046(4) 0.037(4) 0.039(5) 0.024(4) 0.010(3) 0.021(3)
C11 0.041(4) 0.029(4) 0.044(5) 0.019(4) 0.019(3) 0.019(3)
C23 0.013(3) 0.026(4) 0.025(4) 0.011(3) 0.001(2) 0.002(2)
C24 0.011(3) 0.023(3) 0.030(4) 0.014(3) -0.001(2) 0.004(2)
C22 0.009(2) 0.018(3) 0.030(4) 0.011(3) 0.002(2) 0.007(2)
C25 0.015(3) 0.027(4) 0.040(4) 0.019(3) -0.002(3) 0.002(3)
C17 0.027(3) 0.022(4) 0.027(4) 0.009(3) 0.005(3) 0.008(3)
C27 0.029(3) 0.039(4) 0.034(4) 0.016(4) -0.002(3) 0.007(3)
C32 0.016(3) 0.025(4) 0.035(4) 0.010(3) 0.004(3) 0.007(3)
C19 0.025(3) 0.019(3) 0.031(4) -0.001(3) -0.002(3) 0.004(3)
C20 0.023(3) 0.020(3) 0.031(4) 0.008(3) 0.003(3) 0.009(3)
C31 0.014(3) 0.030(4) 0.042(4) 0.017(3) 0.003(3) -0.001(3)
C26 0.015(3) 0.032(4) 0.032(4) 0.015(3) 0.000(3) 0.001(3)
C21 0.016(3) 0.017(3) 0.031(4) 0.008(3) 0.001(2) 0.009(2)
C30 0.031(3) 0.034(4) 0.030(4) 0.012(3) -0.003(3) 0.001(3)
C18 0.033(3) 0.028(4) 0.023(4) 0.003(3) -0.001(3) 0.009(3)
C29 0.040(4) 0.057(5) 0.037(5) 0.021(4) -0.008(3) 0.002(4)
C28 0.047(4) 0.050(5) 0.038(5) 0.022(4) 0.007(4) 0.012(4)
N3 0.020(2) 0.013(3) 0.035(3) 0.007(2) 0.008(2) 0.004(2)
N6 0.017(2) 0.023(3) 0.032(3) 0.013(3) 0.004(2) 0.008(2)
O3 0.034(2) 0.029(3) 0.027(3) 0.009(2) 0.0044(19) 0.008(2)
O4 0.036(2) 0.026(3) 0.049(3) 0.019(2) -0.009(2) 0.002(2)
N8 0.014(2) 0.025(3) 0.030(3) 0.013(3) 0.002(2) 0.003(2)
C33 0.015(3) 0.020(3) 0.035(4) 0.002(3) 0.009(3) 0.006(2)
C34 0.023(3) 0.019(3) 0.036(4) 0.011(3) 0.006(3) 0.002(2)
O5 0.062(3) 0.043(3) 0.060(4) 0.009(3) 0.006(3) 0.018(3)
O6 0.062(3) 0.036(3) 0.061(4) 0.001(3) 0.027(3) -0.002(3)
C36 0.055(5) 0.033(5) 0.054(6) -0.001(4) 0.015(4) 0.008(4)
C37 0.079(6) 0.054(6) 0.060(6) -0.001(5) 0.028(5) 0.011(5)
C35 0.054(5) 0.052(6) 0.062(6) 0.011(5) 0.013(4) 0.009(4)
C38 0.054(5) 0.057(6) 0.089(8) -0.012(6) 0.005(5) 0.026(4)
O7 0.036(3) 0.054(3) 0.047(3) 0.021(3) 0.003(2) 0.012(2)
O8 0.150(7) 0.137(7) 0.045(4) 0.030(5) 0.000(5) 0.095(6)
C42 0.036(4) 0.047(5) 0.066(6) 0.007(5) -0.005(4) 0.011(3)
C39 0.067(6) 0.101(8) 0.064(7) 0.047(7) 0.033(5) 0.035(5)
C41 0.084(7) 0.078(7) 0.054(7) 0.011(6) -0.024(5) 0.038(6)
C40 0.112(9) 0.199(14) 0.076(9) 0.083(10) 0.050(7) 0.110(9)
N9 0.034(3) 0.045(4) 0.052(4) 0.021(3) 0.013(3) 0.005(3)
C43 0.072(8) 0.27(2) 0.153(14) -0.149(14) 0.066(9) -0.087(11)
O9 0.066(4) 0.054(4) 0.080(5) 0.011(4) 0.016(3) -0.003(3)
C45 0.130(11) 0.38(2) 0.083(9) 0.133(13) 0.050(8) 0.162(13)
C44 0.252(19) 0.174(15) 0.48(3) 0.24(2) 0.30(2) 0.164(14)

loop_
_atom_type_symbol
_atom_type_description
_atom_type_scat_dispersion_real
_atom_type_scat_dispersion_imag
_atom_type_scat_source
C C 0.0033 0.0016 'International Tables Vol C Tables 4.2.6.8 and 6.1.1.4'
H H 0.0000 0.0000 'International Tables Vol C Tables 4.2.6.8 and 6.1.1.4'
N N 0.0061 0.0033 'International Tables Vol C Tables 4.2.6.8 and 6.1.1.4'
O O 0.0106 0.0060 'International Tables Vol C Tables 4.2.6.8 and 6.1.1.4'
F F 0.0171 0.0103 'International Tables Vol C Tables 4.2.6.8 and 6.1.1.4'
Fe Fe 0.3463 0.8444 'International Tables Vol C Tables 4.2.6.8 and 6.1.1.4'

loop_
_geom_angle_atom_site_label_1
_geom_angle_atom_site_label_2
_geom_angle_atom_site_label_3
_geom_angle
_geom_angle_site_symmetry_1
_geom_angle_site_symmetry_3
_geom_angle_publ_flag
N4 Fe1 N1 95.0(2) . . ?
N4 Fe1 N5 82.3(2) . . ?
N1 Fe1 N5 90.35(17) . . ?
N4 Fe1 N7 89.02(19) . . ?
N1 Fe1 N7 175.8(2) . . ?
N5 Fe1 N7 91.16(18) . . ?
N4 Fe1 N2 93.1(2) . . ?
N1 Fe1 N2 82.06(17) . . ?
N5 Fe1 N2 170.8(2) . . ?
N7 Fe1 N2 96.78(18) . . ?
N4 Fe1 N8 173.15(18) . . ?
N1 Fe1 N8 91.80(19) . . ?
N5 Fe1 N8 97.4(2) . . ?
N7 Fe1 N8 84.14(19) . . ?
N2 Fe1 N8 88.2(2) . . ?
C17 N4 C21 117.0(5) . . ?
C17 N4 Fe1 127.3(4) . . ?
C21 N4 Fe1 115.6(4) . . ?
C33 N7 Fe1 109.9(3) . . ?
C33 N7 H7A 109.7 . . ?
Fe1 N7 H7A 109.7 . . ?
C33 N7 H7B 109.7 . . ?
Fe1 N7 H7B 109.7 . . ?
H7A N7 H7B 108.2 . . ?
C1 N1 C5 116.3(5) . . ?
C1 N1 Fe1 128.6(4) . . ?
C5 N1 Fe1 115.0(3) . . ?
C22 N5 C23 102.2(4) . . ?
C22 N5 Fe1 110.6(4) . . ?
C23 N5 Fe1 144.8(4) . . ?
C6 N2 C7 102.2(4) . . ?
C6 N2 Fe1 110.8(3) . . ?
C7 N2 Fe1 146.9(4) . . ?
N3 C6 N2 116.6(4) . . ?
N3 C6 C5 124.5(5) . . ?
N2 C6 C5 118.8(5) . . ?
N1 C5 C4 123.6(5) . . ?
N1 C5 C6 112.8(4) . . ?
C4 C5 C6 123.5(5) . . ?
N2 C7 C8 108.6(4) . . ?
N2 C7 C16 129.3(5) . . ?
C8 C7 C16 122.1(5) . . ?
C4 C3 C2 117.9(5) . . ?
C4 C3 H3 121.0 . . ?
C2 C3 H3 121.0 . . ?
C14 C15 C10 118.8(5) . . ?
C14 C15 C16 118.8(5) . . ?
C10 C15 C16 122.3(5) . . ?
O2 C9 C8 123.3(5) . . ?
O2 C9 C10 122.0(6) . . ?
C8 C9 C10 114.7(5) . . ?
N3 C8 C7 110.2(5) . . ?
N3 C8 C9 125.5(5) . . ?
C7 C8 C9 124.4(5) . . ?
C3 C2 C1 120.0(5) . . ?
C3 C2 H2 120.0 . . ?
C1 C2 H2 120.0 . . ?
N1 C1 C2 122.9(6) . . ?
N1 C1 H1 118.6 . . ?
C2 C1 H1 118.6 . . ?
C3 C4 C5 119.3(5) . . ?
C3 C4 H4 120.4 . . ?
C5 C4 H4 120.4 . . ?
O1 C16 C7 124.7(5) . . ?
O1 C16 C15 120.2(5) . . ?
C7 C16 C15 115.1(5) . . ?
C11 C10 C15 119.2(5) . . ?
C11 C10 C9 119.7(5) . . ?
C15 C10 C9 121.1(5) . . ?
C13 C14 C15 120.7(6) . . ?
C13 C14 H14 119.7 . . ?
C15 C14 H14 119.7 . . ?
C14 C13 C12 120.2(6) . . ?
C14 C13 H13 119.9 . . ?
C12 C13 H13 119.9 . . ?
C11 C12 C13 119.7(6) . . ?
C11 C12 H12 120.1 . . ?
C13 C12 H12 120.1 . . ?
C10 C11 C12 121.4(6) . . ?
C10 C11 H11 119.3 . . ?
C12 C11 H11 119.3 . . ?
N5 C23 C24 107.7(5) . . ?
N5 C23 C32 128.9(5) . . ?
C24 C23 C32 123.3(5) . . ?
N6 C24 C23 111.7(5) . . ?
N6 C24 C25 125.2(6) . . ?
C23 C24 C25 123.0(6) . . ?
N6 C22 N5 115.9(5) . . ?
N6 C22 C21 125.0(5) . . ?
N5 C22 C21 119.0(5) . . ?
O4 C25 C24 122.7(6) . . ?
O4 C25 C26 122.4(5) . . ?
C24 C25 C26 114.8(5) . . ?
N4 C17 C18 123.0(6) . . ?
N4 C17 H17 118.5 . . ?
C18 C17 H17 118.5 . . ?
C26 C27 C28 119.0(7) . . ?
C26 C27 H27 120.5 . . ?
C28 C27 H27 120.5 . . ?
O3 C32 C23 125.8(6) . . ?
O3 C32 C31 120.4(6) . . ?
C23 C32 C31 113.7(5) . . ?
C20 C19 C18 118.4(6) . . ?
C20 C19 H19 120.8 . . ?
C18 C19 H19 120.8 . . ?
C19 C20 C21 119.4(6) . . ?
C19 C20 H20 120.3 . . ?
C21 C20 H20 120.3 . . ?
C30 C31 C26 119.3(6) . . ?
C30 C31 C32 118.2(6) . . ?
C26 C31 C32 122.5(6) . . ?
C27 C26 C31 120.6(6) . . ?
C27 C26 C25 117.9(6) . . ?
C31 C26 C25 121.4(5) . . ?
N4 C21 C20 123.1(6) . . ?
N4 C21 C22 111.9(5) . . ?
C20 C21 C22 125.0(5) . . ?
C29 C30 C31 120.0(7) . . ?
C29 C30 H30 120.0 . . ?
C31 C30 H30 120.0 . . ?
C17 C18 C19 119.0(6) . . ?
C17 C18 H18 120.5 . . ?
C19 C18 H18 120.5 . . ?
C28 C29 C30 120.5(7) . . ?
C28 C29 H29 119.8 . . ?
C30 C29 H29 119.8 . . ?
C29 C28 C27 120.6(7) . . ?
C29 C28 H28 119.7 . . ?
C27 C28 H28 119.7 . . ?
C6 N3 C8 102.4(4) . . ?
C24 N6 C22 102.6(5) . . ?
C34 N8 Fe1 107.3(3) . . ?
C34 N8 H8A 110.3 . . ?
Fe1 N8 H8A 110.3 . . ?
C34 N8 H8B 110.3 . . ?
Fe1 N8 H8B 110.3 . . ?
H8A N8 H8B 108.5 . . ?
N7 C33 C34 106.7(5) . . ?
N7 C33 H33A 110.4 . . ?
C34 C33 H33A 110.4 . . ?
N7 C33 H33B 110.4 . . ?
C34 C33 H33B 110.4 . . ?
H33A C33 H33B 108.6 . . ?
N8 C34 C33 106.5(5) . . ?
N8 C34 H34A 110.4 . . ?
C33 C34 H34A 110.4 . . ?
N8 C34 H34B 110.4 . . ?
C33 C34 H34B 110.4 . . ?
H34A C34 H34B 108.6 . . ?
C38 O5 C35 108.8(6) . . ?
C36 O6 C37 109.0(6) . . ?
O6 C36 C35 111.5(7) . . ?
O6 C36 H36A 109.3 . . ?
C35 C36 H36A 109.3 . . ?
O6 C36 H36B 109.3 . . ?
C35 C36 H36B 109.3 . . ?
H36A C36 H36B 108.0 . . ?
O6 C37 C38 112.1(7) . . ?
O6 C37 H37A 109.2 . . ?
C38 C37 H37A 109.2 . . ?
O6 C37 H37B 109.2 . . ?
C38 C37 H37B 109.2 . . ?
H37A C37 H37B 107.9 . . ?
O5 C35 C36 111.4(7) . . ?
O5 C35 H35A 109.3 . . ?
C36 C35 H35A 109.3 . . ?
O5 C35 H35B 109.3 . . ?
C36 C35 H35B 109.3 . . ?
H35A C35 H35B 108.0 . . ?
O5 C38 C37 111.8(7) . . ?
O5 C38 H38A 109.3 . . ?
C37 C38 H38A 109.3 . . ?
O5 C38 H38B 109.3 . . ?
C37 C38 H38B 109.3 . . ?
H38A C38 H38B 107.9 . . ?
C39 O7 C42 108.0(6) . . ?
C41 O8 C40 110.1(6) . . ?
O7 C42 C41 111.9(7) . . ?
O7 C42 H42A 109.2 . . ?
C41 C42 H42A 109.2 . . ?
O7 C42 H42B 109.2 . . ?
C41 C42 H42B 109.2 . . ?
H42A C42 H42B 107.9 . . ?
O7 C39 C40 112.3(9) . . ?
O7 C39 H39A 109.1 . . ?
C40 C39 H39A 109.1 . . ?
O7 C39 H39B 109.1 . . ?
C40 C39 H39B 109.1 . . ?
H39A C39 H39B 107.9 . . ?
O8 C41 C42 109.3(8) . . ?
O8 C41 H41A 109.8 . . ?
C42 C41 H41A 109.8 . . ?
O8 C41 H41B 109.8 . . ?
C42 C41 H41B 109.8 . . ?
H41A C41 H41B 108.3 . . ?
O8 C40 C39 111.2(8) . . ?
O8 C40 H40A 109.4 . . ?
C39 C40 H40A 109.4 . . ?
O8 C40 H40B 109.4 . . ?
C39 C40 H40B 109.4 . . ?
H40A C40 H40B 108.0 . . ?
C45 N9 C43 126.2(3) . . ?
C45 N9 C44 121.8(6) . . ?
C43 N9 C44 112.0(6) . . ?
O9 C43 N9 133.82(4) . . ?
O9 C43 H46 113.1 . . ?
N9 C43 H46 113.1 . . ?
N9 C45 H45A 109.5 . . ?
N9 C45 H45B 109.5 . . ?
H45A C45 H45B 109.5 . . ?
N9 C45 H45C 109.5 . . ?
H45A C45 H45C 109.5 . . ?
H45B C45 H45C 109.5 . . ?
N9 C44 H44A 109.5 . . ?
N9 C44 H44B 109.5 . . ?
H44A C44 H44B 109.5 . . ?
N9 C44 H44C 109.5 . . ?
H44A C44 H44C 109.5 . . ?
H44B C44 H44C 109.5 . . ?

loop_
_geom_bond_atom_site_label_1
_geom_bond_atom_site_label_2
_geom_bond_distance
_geom_bond_site_symmetry_2
_geom_bond_publ_flag
Fe1 N4 1.979(5) . ?
Fe1 N1 2.001(4) . ?
Fe1 N5 2.001(5) . ?
Fe1 N7 2.007(4) . ?
Fe1 N2 2.014(5) . ?
Fe1 N8 2.015(5) . ?
N4 C17 1.333(7) . ?
N4 C21 1.366(7) . ?
N7 C33 1.480(8) . ?
N7 H7A 0.9100 . ?
N7 H7B 0.9100 . ?
N1 C1 1.350(7) . ?
N1 C5 1.356(7) . ?
O1 C16 1.233(7) . ?
O2 C9 1.221(7) . ?
N5 C22 1.370(7) . ?
N5 C23 1.391(7) . ?
N2 C6 1.366(7) . ?
N2 C7 1.380(7) . ?
C6 N3 1.347(7) . ?
C6 C5 1.451(7) . ?
C5 C4 1.386(7) . ?
C7 C8 1.398(8) . ?
C7 C16 1.459(7) . ?
C3 C4 1.380(8) . ?
C3 C2 1.382(8) . ?
C3 H3 0.9500 . ?
C15 C14 1.399(7) . ?
C15 C10 1.417(8) . ?
C15 C16 1.499(8) . ?
C9 C8 1.452(8) . ?
C9 C10 1.501(8) . ?
C8 N3 1.367(7) . ?
C2 C1 1.387(8) . ?
C2 H2 0.9500 . ?
C1 H1 0.9500 . ?
C4 H4 0.9500 . ?
C10 C11 1.377(8) . ?
C14 C13 1.374(8) . ?
C14 H14 0.9500 . ?
C13 C12 1.388(9) . ?
C13 H13 0.9500 . ?
C12 C11 1.379(8) . ?
C12 H12 0.9500 . ?
C11 H11 0.9500 . ?
C23 C24 1.394(8) . ?
C23 C32 1.445(9) . ?
C24 N6 1.338(8) . ?
C24 C25 1.475(8) . ?
C22 N6 1.358(7) . ?
C22 C21 1.441(8) . ?
C25 O4 1.226(7) . ?
C25 C26 1.488(9) . ?
C17 C18 1.386(8) . ?
C17 H17 0.9500 . ?
C27 C26 1.385(8) . ?
C27 C28 1.398(10) . ?
C27 H27 0.9500 . ?
C32 O3 1.224(7) . ?
C32 C31 1.517(8) . ?
C19 C20 1.367(9) . ?
C19 C18 1.402(8) . ?
C19 H19 0.9500 . ?
C20 C21 1.378(8) . ?
C20 H20 0.9500 . ?
C31 C30 1.391(9) . ?
C31 C26 1.404(8) . ?
C30 C29 1.382(9) . ?
C30 H30 0.9500 . ?
C18 H18 0.9500 . ?
C29 C28 1.379(10) . ?
C29 H29 0.9500 . ?
C28 H28 0.9500 . ?
N8 C34 1.479(7) . ?
N8 H8A 0.9100 . ?
N8 H8B 0.9100 . ?
C33 C34 1.517(7) . ?
C33 H33A 0.9900 . ?
C33 H33B 0.9900 . ?
C34 H34A 0.9900 . ?
C34 H34B 0.9900 . ?
O5 C38 1.405(11) . ?
O5 C35 1.418(9) . ?
O6 C36 1.415(9) . ?
O6 C37 1.432(10) . ?
C36 C35 1.481(10) . ?
C36 H36A 0.9900 . ?
C36 H36B 0.9900 . ?
C37 C38 1.500(12) . ?
C37 H37A 0.9900 . ?
C37 H37B 0.9900 . ?
C35 H35A 0.9900 . ?
C35 H35B 0.9900 . ?
C38 H38A 0.9900 . ?
C38 H38B 0.9900 . ?
O7 C39 1.409(9) . ?
O7 C42 1.419(7) . ?
O8 C41 1.417(12) . ?
O8 C40 1.442(12) . ?
C42 C41 1.493(12) . ?
C42 H42A 0.9900 . ?
C42 H42B 0.9900 . ?
C39 C40 1.461(14) . ?
C39 H39A 0.9900 . ?
C39 H39B 0.9900 . ?
C41 H41A 0.9900 . ?
C41 H41B 0.9900 . ?
C40 H40A 0.9900 . ?
C40 H40B 0.9900 . ?
N9 C45 1.292(9) . ?
N9 C43 1.3000(3) . ?
N9 C44 1.341(8) . ?
C43 O9 1.2000(3) . ?
C43 H46 0.9500 . ?
C45 H45A 0.9800 . ?
C45 H45B 0.9800 . ?
C45 H45C 0.9800 . ?
C44 H44A 0.9800 . ?
C44 H44B 0.9800 . ?
C44 H44C 0.9800 . ?

loop_
_geom_torsion_atom_site_label_1
_geom_torsion_atom_site_label_2
_geom_torsion_atom_site_label_3
_geom_torsion_atom_site_label_4
_geom_torsion
_geom_torsion_site_symmetry_1
_geom_torsion_site_symmetry_2
_geom_torsion_site_symmetry_3
_geom_torsion_site_symmetry_4
_geom_torsion_publ_flag
C7 N2 C6 N3 -1.5(7) . . . . ?
Fe1 N2 C6 N3 177.8(4) . . . . ?
C7 N2 C6 C5 175.4(5) . . . . ?
Fe1 N2 C6 C5 -5.4(7) . . . . ?
C1 N1 C5 C4 -1.1(9) . . . . ?
Fe1 N1 C5 C4 -179.5(5) . . . . ?
C1 N1 C5 C6 -177.3(5) . . . . ?
Fe1 N1 C5 C6 4.3(6) . . . . ?
N3 C6 C5 N1 177.4(5) . . . . ?
N2 C6 C5 N1 0.8(8) . . . . ?
N3 C6 C5 C4 1.2(10) . . . . ?
N2 C6 C5 C4 -175.4(6) . . . . ?
C6 N2 C7 C8 1.4(6) . . . . ?
Fe1 N2 C7 C8 -177.4(6) . . . . ?
C6 N2 C7 C16 -175.8(6) . . . . ?
Fe1 N2 C7 C16 5.5(12) . . . . ?
N2 C7 C8 N3 -1.0(7) . . . . ?
C16 C7 C8 N3 176.4(6) . . . . ?
N2 C7 C8 C9 178.9(6) . . . . ?
C16 C7 C8 C9 -3.7(10) . . . . ?
O2 C9 C8 N3 5.4(11) . . . . ?
C10 C9 C8 N3 -173.9(6) . . . . ?
O2 C9 C8 C7 -174.4(7) . . . . ?
C10 C9 C8 C7 6.3(10) . . . . ?
C4 C3 C2 C1 0.1(10) . . . . ?
C5 N1 C1 C2 1.0(9) . . . . ?
Fe1 N1 C1 C2 179.1(5) . . . . ?
C3 C2 C1 N1 -0.6(10) . . . . ?
C2 C3 C4 C5 -0.2(9) . . . . ?
N1 C5 C4 C3 0.7(10) . . . . ?
C6 C5 C4 C3 176.5(6) . . . . ?
N2 C7 C16 O1 -2.3(11) . . . . ?
C8 C7 C16 O1 -179.1(6) . . . . ?
N2 C7 C16 C15 175.6(6) . . . . ?
C8 C7 C16 C15 -1.2(9) . . . . ?
C14 C15 C16 O1 1.7(9) . . . . ?
C10 C15 C16 O1 -178.9(6) . . . . ?
C14 C15 C16 C7 -176.3(6) . . . . ?
C10 C15 C16 C7 3.2(9) . . . . ?
C14 C15 C10 C11 1.6(10) . . . . ?
C16 C15 C10 C11 -177.9(6) . . . . ?
C14 C15 C10 C9 179.1(6) . . . . ?
C16 C15 C10 C9 -0.4(10) . . . . ?
O2 C9 C10 C11 -6.0(11) . . . . ?
C8 C9 C10 C11 173.3(6) . . . . ?
O2 C9 C10 C15 176.5(6) . . . . ?
C8 C9 C10 C15 -4.2(9) . . . . ?
C10 C15 C14 C13 -1.6(10) . . . . ?
C16 C15 C14 C13 177.9(6) . . . . ?
C15 C14 C13 C12 0.9(11) . . . . ?
C14 C13 C12 C11 -0.1(11) . . . . ?
C15 C10 C11 C12 -0.9(11) . . . . ?
C9 C10 C11 C12 -178.4(7) . . . . ?
C13 C12 C11 C10 0.1(11) . . . . ?
C22 N5 C23 C24 -0.3(5) . . . . ?
Fe1 N5 C23 C24 158.3(5) . . . . ?
C22 N5 C23 C32 176.2(5) . . . . ?
Fe1 N5 C23 C32 -25.2(10) . . . . ?
N5 C23 C24 N6 1.0(6) . . . . ?
C32 C23 C24 N6 -175.8(5) . . . . ?
N5 C23 C24 C25 -175.3(5) . . . . ?
C32 C23 C24 C25 7.9(8) . . . . ?
C23 N5 C22 N6 -0.5(6) . . . . ?
Fe1 N5 C22 N6 -167.5(3) . . . . ?
C23 N5 C22 C21 176.0(4) . . . . ?
Fe1 N5 C22 C21 9.0(5) . . . . ?
N6 C24 C25 O4 2.5(9) . . . . ?
C23 C24 C25 O4 178.3(5) . . . . ?
N6 C24 C25 C26 -174.9(5) . . . . ?
C23 C24 C25 C26 0.8(8) . . . . ?
C21 N4 C17 C18 1.9(8) . . . . ?
Fe1 N4 C17 C18 178.8(4) . . . . ?
N5 C23 C32 O3 -9.9(9) . . . . ?
C24 C23 C32 O3 166.1(5) . . . . ?
N5 C23 C32 C31 171.2(5) . . . . ?
C24 C23 C32 C31 -12.8(7) . . . . ?
C18 C19 C20 C21 -0.6(8) . . . . ?
O3 C32 C31 C30 11.9(8) . . . . ?
C23 C32 C31 C30 -169.2(5) . . . . ?
O3 C32 C31 C26 -169.0(5) . . . . ?
C23 C32 C31 C26 9.9(8) . . . . ?
C28 C27 C26 C31 0.7(9) . . . . ?
C28 C27 C26 C25 -176.9(6) . . . . ?
C30 C31 C26 C27 -0.5(9) . . . . ?
C32 C31 C26 C27 -179.6(6) . . . . ?
C30 C31 C26 C25 177.0(6) . . . . ?
C32 C31 C26 C25 -2.1(9) . . . . ?
O4 C25 C26 C27 -3.4(9) . . . . ?
C24 C25 C26 C27 174.1(5) . . . . ?
O4 C25 C26 C31 179.1(6) . . . . ?
C24 C25 C26 C31 -3.5(8) . . . . ?
C17 N4 C21 C20 -2.4(8) . . . . ?
Fe1 N4 C21 C20 -179.7(4) . . . . ?
C17 N4 C21 C22 177.8(5) . . . . ?
Fe1 N4 C21 C22 0.5(5) . . . . ?
C19 C20 C21 N4 1.8(8) . . . . ?
C19 C20 C21 C22 -178.4(5) . . . . ?
N6 C22 C21 N4 169.6(4) . . . . ?
N5 C22 C21 N4 -6.5(6) . . . . ?
N6 C22 C21 C20 -10.2(8) . . . . ?
N5 C22 C21 C20 173.7(5) . . . . ?
C26 C31 C30 C29 -0.2(10) . . . . ?
C32 C31 C30 C29 178.9(6) . . . . ?
N4 C17 C18 C19 -0.8(9) . . . . ?
C20 C19 C18 C17 0.1(8) . . . . ?
C31 C30 C29 C28 0.9(11) . . . . ?
C30 C29 C28 C27 -0.8(11) . . . . ?
C26 C27 C28 C29 0.0(10) . . . . ?
N2 C6 N3 C8 0.9(7) . . . . ?
C5 C6 N3 C8 -175.7(6) . . . . ?
C7 C8 N3 C6 0.1(7) . . . . ?
C9 C8 N3 C6 -179.8(6) . . . . ?
C23 C24 N6 C22 -1.2(6) . . . . ?
C25 C24 N6 C22 175.0(5) . . . . ?
N5 C22 N6 C24 1.0(6) . . . . ?
C21 C22 N6 C24 -175.2(5) . . . . ?
Fe1 N7 C33 C34 -36.7(5) . . . . ?
Fe1 N8 C34 C33 -46.1(5) . . . . ?
N7 C33 C34 N8 54.5(6) . . . . ?
C37 O6 C36 C35 56.0(8) . . . . ?
C36 O6 C37 C38 -53.9(9) . . . . ?
C38 O5 C35 C36 58.4(8) . . . . ?
O6 C36 C35 O5 -59.8(8) . . . . ?
C35 O5 C38 C37 -56.1(9) . . . . ?
O6 C37 C38 O5 55.6(10) . . . . ?
C39 O7 C42 C41 58.9(9) . . . . ?
C42 O7 C39 C40 -57.7(9) . . . . ?
C40 O8 C41 C42 55.9(10) . . . . ?
O7 C42 C41 O8 -59.4(8) . . . . ?
C41 O8 C40 C39 -55.6(11) . . . . ?
O7 C39 C40 O8 57.1(11) . . . . ?
C45 N9 C43 O9 -2.0(18) . . . . ?
C44 N9 C43 O9 178.3(12) . . . . ?
